data_2310388
loop_
_publ_author_name
'Gaman, A.'
'Steinfink, H.'

_publ_section_title
;
 The Crystal Structures of Rare-Earth Monosilicides
;
_journal_name_full 'Acta Crystallographica (1,1948-23,1967)'
_journal_page_first 688
_journal_page_last 691
_journal_volume 22
_journal_year 1967
_chemical_formula_sum 'La Si'
_space_group_IT_number 62
_symmetry_space_group_name_Hall '-P 2ac 2n'
_symmetry_space_group_name_H-M 'P n m a'
_cell_angle_alpha 90
_cell_angle_beta 90
_cell_angle_gamma 90
_cell_formula_units_Z 4
_cell_length_a 8.38
_cell_length_b 3.99
_cell_length_c 6.02
_cell_volume 201.286
_citation_journal_id_ASTM ACCRA9
_cod_data_source_file Gaman_ACCRA9_1967_1114.cif
_cod_data_source_block La1Si1
_cod_original_cell_volume 201.2859
_cod_original_formula_sum 'La1 Si1'
_cod_database_code 2310388

loop_
_symmetry_equiv_pos_as_xyz
x,y,z
-x+1/2,-y,z+1/2
x+1/2,-y+1/2,-z+1/2
-x,y+1/2,-z
-x,-y,-z
x-1/2,y,-z-1/2
-x-1/2,y-1/2,z-1/2
x,-y-1/2,z

loop_
_atom_site_label
_atom_site_type_symbol
_atom_site_fract_x
_atom_site_fract_y
_atom_site_fract_z
_atom_site_occupancy
_atom_site_U_iso_or_equiv
La1 La 0.1801 0.25 0.1136 1 0.0
Si1 Si 0.0303 0.25 0.6087 1 0.0
